data_7225267
loop_
_publ_author_name
'Payne, Abby-Jo'
'Hendsbee, Arthur D.'
'McAfee, Seth M.'
'Paul, Devproshad K.'
'Karan, Kunal'
'Welch, Gregory C.'

_publ_section_exptl_refinement
;
The H atoms were placed in geometrically idealized positions 
with C-H 
distances of 0.93\%A (aromatic),0.97\%A 
(idealized CH~2~) and 0.96\%A
(idealized CH~3~) and were
 constrained to ride on the parent C atom 
with Uiso(H) 
= 1.2Ueq(C) for the aromatic, CH~2~ and C-H protons and 
Uiso(H) 
= 1.5Ueq(C) for the idealized CH~3~ protons. 


;
_publ_section_title
;
 Synthesis and structure-property relationships of phthalimide and
 naphthalimide based organic \p-conjugated small molecules.
;
_journal_issue 21
_journal_name_full 'Physical chemistry chemical physics : PCCP'
_journal_page_first 14709
_journal_page_last 14719
_journal_paper_doi 10.1039/c6cp01596d
_journal_volume 18
_journal_year 2016
_chemical_formula_moiety 'C34 H32 N2 O4 S2'
_chemical_formula_sum 'C34 H32 N2 O4 S2'
_chemical_formula_weight 596.74
_space_group_IT_number 15
_symmetry_cell_setting monoclinic
_symmetry_space_group_name_Hall '-C 2yc'
_symmetry_space_group_name_H-M 'C 1 2/c 1'
_atom_sites_solution_hydrogens geom
_atom_sites_solution_primary direct
_atom_sites_solution_secondary difmap
_audit_creation_method SHELXL-97
_audit_update_record
;
2015-11-06 deposited with the CCDC.
2016-05-17 downloaded from the CCDC.
;
_cell_angle_alpha 90.00
_cell_angle_beta 108.057(2)
_cell_angle_gamma 90.00
_cell_formula_units_Z 4
_cell_length_a 24.442(4)
_cell_length_b 15.052(3)
_cell_length_c 8.5086(15)
_cell_measurement_reflns_used 5504
_cell_measurement_temperature 125(2)
_cell_measurement_theta_max 26.27
_cell_measurement_theta_min 2.71
_cell_volume 2976.1(9)
_computing_cell_refinement 'Bruker SAINT'
_computing_data_collection 'Bruker APEX2'
_computing_data_reduction 'Bruker SAINT'
_computing_molecular_graphics 'Bruker SHELXTL'
_computing_publication_material 'LinXTL v.  5.4.5'
_computing_structure_refinement 'SHELXL-97 (Sheldrick, 2008)'
_computing_structure_solution 'SHELXS-97 (Sheldrick, 2008)'
_diffrn_ambient_temperature 125(2)
_diffrn_measured_fraction_theta_full 0.996
_diffrn_measured_fraction_theta_max 0.996
_diffrn_measurement_device_type 'Bruker APEX-II CCD'
_diffrn_measurement_method '\f and \w scans'
_diffrn_radiation_monochromator graphite
_diffrn_radiation_source 'sealed tube'
_diffrn_radiation_type MoK\a
_diffrn_radiation_wavelength 0.71073
_diffrn_reflns_av_R_equivalents 0.0407
_diffrn_reflns_av_sigmaI/netI 0.0313
_diffrn_reflns_limit_h_max 30
_diffrn_reflns_limit_h_min -30
_diffrn_reflns_limit_k_max 18
_diffrn_reflns_limit_k_min -18
_diffrn_reflns_limit_l_max 10
_diffrn_reflns_limit_l_min -10
_diffrn_reflns_number 15556
_diffrn_reflns_theta_full 26.35
_diffrn_reflns_theta_max 26.35
_diffrn_reflns_theta_min 2.71
_exptl_absorpt_coefficient_mu 0.221
_exptl_absorpt_correction_T_max 0.7454
_exptl_absorpt_correction_T_min 0.6688
_exptl_absorpt_correction_type multi-scan
_exptl_absorpt_process_details 'Sadabs (Sheldrick, 1996)'
_exptl_crystal_colour Yellow
_exptl_crystal_density_diffrn 1.332
_exptl_crystal_density_method 'not measured'
_exptl_crystal_description needle
_exptl_crystal_F_000 1256
_exptl_crystal_size_max .4022
_exptl_crystal_size_mid .2510
_exptl_crystal_size_min .2100
_refine_diff_density_max 0.695
_refine_diff_density_min -0.233
_refine_diff_density_rms 0.047
_refine_ls_extinction_method none
_refine_ls_goodness_of_fit_ref 1.051
_refine_ls_hydrogen_treatment constr
_refine_ls_matrix_type full
_refine_ls_number_parameters 240
_refine_ls_number_reflns 3030
_refine_ls_number_restraints 12
_refine_ls_restrained_S_all 1.067
_refine_ls_R_factor_all 0.0621
_refine_ls_R_factor_gt 0.0453
_refine_ls_shift/su_max 0.001
_refine_ls_shift/su_mean 0.000
_refine_ls_structure_factor_coef Fsqd
_refine_ls_weighting_details 'calc w=1/[\s^2^(Fo^2^)+(0.0504P)^2^+3.2560P] where P=(Fo^2^+2Fc^2^)/3'
_refine_ls_weighting_scheme calc
_refine_ls_wR_factor_gt 0.1088
_refine_ls_wR_factor_ref 0.1178
_reflns_number_gt 2355
_reflns_number_total 3030
_reflns_threshold_expression >2sigma(I)
_cod_data_source_file c6cp01596d2.cif
_cod_data_source_block 20150108_art1_0m
_cod_depositor_comments
;
The following automatic conversions were performed:

'_symmetry_cell_setting' value 'Monoclinic' changed to 'monoclinic'
according to
/usr/data/users/saulius/crontab/automatic-downloads/rss-feeds/RSC/lib/dictionaries/cif_core.dic
dictionary named 'cif_core.dic' version 2.4.2 from 2011-04-26.

Automatic conversion script
Id: cif_fix_values 4268 2015-11-12 08:31:59Z antanas 

 Adding full bibliography for 7225267--7225270.cif.
;
_cod_original_sg_symbol_H-M C2/c
_cod_database_code 7225267

loop_
_symmetry_equiv_pos_as_xyz
'x, y, z'
'-x, y, -z+1/2'
'x+1/2, y+1/2, z'
'-x+1/2, y+1/2, -z+1/2'
'-x, -y, -z'
'x, -y, z-1/2'
'-x+1/2, -y+1/2, -z'
'x+1/2, -y+1/2, z-1/2'

loop_
_atom_site_label
_atom_site_type_symbol
_atom_site_fract_x
_atom_site_fract_y
_atom_site_fract_z
_atom_site_U_iso_or_equiv
_atom_site_adp_type
_atom_site_occupancy
_atom_site_symmetry_multiplicity
_atom_site_calc_flag
_atom_site_refinement_flags
_atom_site_disorder_assembly
_atom_site_disorder_group
O1 O 0.34502(7) 1.03833(11) 0.1740(2) 0.0489(5) Uani 1 1 d . . .
O2 O 0.30243(8) 0.76633(11) 0.3494(3) 0.0611(6) Uani 1 1 d . . .
N1 N 0.33615(8) 0.89303(13) 0.2542(3) 0.0466(5) Uani 1 1 d . . .
S1 S 0.07421(2) 1.04628(4) 0.43082(7) 0.03241(17) Uani 1 1 d . . .
C6 C 0.18004(9) 1.04976(14) 0.3031(3) 0.0325(5) Uani 1 1 d . . .
H6 H 0.1553 1.0988 0.2996 0.039 Uiso 1 1 calc R . .
C5 C 0.16509(9) 0.96658(14) 0.3514(2) 0.0283(5) Uani 1 1 d . . .
C4 C 0.11209(9) 0.95520(14) 0.3949(2) 0.0290(5) Uani 1 1 d . . .
C3 C 0.08592(9) 0.87838(15) 0.4186(3) 0.0353(5) Uani 1 1 d . . .
H3 H 0.1001 0.8210 0.4053 0.042 Uiso 1 1 calc R . .
C1 C 0.02359(9) 0.97998(15) 0.4776(3) 0.0319(5) Uani 1 1 d . . .
C10 C 0.20196(9) 0.89359(14) 0.3587(3) 0.0302(5) Uani 1 1 d . A .
H10 H 0.1932 0.8366 0.3925 0.036 Uiso 1 1 calc R . .
C7 C 0.22993(9) 1.06303(14) 0.2600(3) 0.0338(5) Uani 1 1 d . . .
H7 H 0.2396 1.1199 0.2280 0.041 Uiso 1 1 calc R . .
C9 C 0.25109(9) 0.90761(14) 0.3150(3) 0.0315(5) Uani 1 1 d . . .
C11 C 0.29753(10) 0.84479(15) 0.3118(3) 0.0426(6) Uani 1 1 d . A .
C8 C 0.26481(9) 0.99033(14) 0.2656(3) 0.0317(5) Uani 1 1 d . A .
C12 C 0.31916(10) 0.98226(15) 0.2241(3) 0.0384(5) Uani 1 1 d . A .
C2 C 0.03594(10) 0.89226(15) 0.4648(3) 0.0369(5) Uani 1 1 d . . .
H2 H 0.0131 0.8452 0.4850 0.044 Uiso 1 1 calc R . .
C13 C 0.3803(3) 0.8629(4) 0.1847(7) 0.0312(16) Uani 0.455(5) 1 d PD A 1
H13 H 0.3990 0.9159 0.1521 0.037 Uiso 0.455(5) 1 calc PR A 1
C14 C 0.3579(3) 0.8003(6) 0.0325(10) 0.0435(19) Uani 0.455(5) 1 d PD A 1
H14A H 0.3472 0.7424 0.0694 0.052 Uiso 0.455(5) 1 calc PR A 1
H14B H 0.3229 0.8265 -0.0462 0.052 Uiso 0.455(5) 1 calc PR A 1
C15 C 0.4229(3) 0.8177(4) 0.3269(7) 0.0493(17) Uani 0.455(5) 1 d PD A 1
H15A H 0.4545 0.7935 0.2898 0.059 Uiso 0.455(5) 1 calc PR A 1
H15B H 0.4039 0.7671 0.3631 0.059 Uiso 0.455(5) 1 calc PR A 1
C16 C 0.4483(4) 0.8798(8) 0.4739(8) 0.067(3) Uani 0.455(5) 1 d PD A 1
H16A H 0.4436 0.9416 0.4358 0.100 Uiso 0.455(5) 1 calc PR A 1
H16B H 0.4894 0.8668 0.5238 0.100 Uiso 0.455(5) 1 calc PR A 1
H16C H 0.4283 0.8708 0.5562 0.100 Uiso 0.455(5) 1 calc PR A 1
C17 C 0.4026(3) 0.7856(4) -0.0549(7) 0.0560(18) Uani 0.455(5) 1 d PD A 1
H17A H 0.4365 0.7567 0.0208 0.084 Uiso 0.455(5) 1 calc PR A 1
H17B H 0.4138 0.8429 -0.0902 0.084 Uiso 0.455(5) 1 calc PR A 1
H17C H 0.3864 0.7477 -0.1518 0.084 Uiso 0.455(5) 1 calc PR A 1
C13B C 0.3928(3) 0.8467(4) 0.2512(7) 0.052(2) Uani 0.545(5) 1 d PD A 2
H13B H 0.3931 0.7847 0.2937 0.062 Uiso 0.545(5) 1 calc PR A 2
C14B C 0.3879(3) 0.8420(4) 0.0661(7) 0.0587(16) Uani 0.545(5) 1 d PD A 2
H14C H 0.3821 0.9028 0.0194 0.070 Uiso 0.545(5) 1 calc PR A 2
H14D H 0.4246 0.8193 0.0553 0.070 Uiso 0.545(5) 1 calc PR A 2
C15B C 0.4461(2) 0.8943(4) 0.3578(8) 0.0566(16) Uani 0.545(5) 1 d PD A 2
H15C H 0.4806 0.8691 0.3369 0.068 Uiso 0.545(5) 1 calc PR A 2
H15D H 0.4438 0.9580 0.3278 0.068 Uiso 0.545(5) 1 calc PR A 2
C16B C 0.4519(4) 0.8850(7) 0.5390(8) 0.0560(19) Uani 0.545(5) 1 d PD A 2
H16D H 0.4177 0.9099 0.5597 0.084 Uiso 0.545(5) 1 calc PR A 2
H16E H 0.4862 0.9170 0.6052 0.084 Uiso 0.545(5) 1 calc PR A 2
H16F H 0.4555 0.8220 0.5696 0.084 Uiso 0.545(5) 1 calc PR A 2
C17B C 0.3399(3) 0.7843(5) -0.0322(9) 0.061(2) Uani 0.545(5) 1 d PD A 2
H17D H 0.3040 0.8028 -0.0138 0.091 Uiso 0.545(5) 1 calc PR A 2
H17E H 0.3482 0.7223 0.0024 0.091 Uiso 0.545(5) 1 calc PR A 2
H17F H 0.3361 0.7898 -0.1499 0.091 Uiso 0.545(5) 1 calc PR A 2

loop_
_atom_site_aniso_label
_atom_site_aniso_U_11
_atom_site_aniso_U_22
_atom_site_aniso_U_33
_atom_site_aniso_U_23
_atom_site_aniso_U_13
_atom_site_aniso_U_12
O1 0.0500(11) 0.0406(10) 0.0660(12) 0.0019(8) 0.0322(9) -0.0104(8)
O2 0.0506(11) 0.0275(9) 0.1213(18) 0.0011(10) 0.0501(12) 0.0021(8)
N1 0.0406(11) 0.0321(11) 0.0802(16) -0.0069(10) 0.0379(11) -0.0038(9)
S1 0.0313(3) 0.0323(3) 0.0346(3) 0.0008(2) 0.0117(2) 0.0070(2)
C6 0.0332(11) 0.0309(11) 0.0310(11) 0.0004(9) 0.0067(9) 0.0084(9)
C5 0.0288(10) 0.0311(11) 0.0242(10) -0.0018(8) 0.0070(8) 0.0020(8)
C4 0.0264(10) 0.0316(11) 0.0279(10) -0.0002(9) 0.0066(8) 0.0072(9)
C3 0.0341(12) 0.0331(12) 0.0407(13) -0.0020(10) 0.0147(10) 0.0060(9)
C1 0.0282(11) 0.0399(12) 0.0264(11) 0.0022(9) 0.0069(9) 0.0058(9)
C10 0.0303(11) 0.0255(11) 0.0365(11) -0.0012(9) 0.0126(9) -0.0007(9)
C7 0.0391(12) 0.0279(11) 0.0338(11) 0.0033(9) 0.0103(10) -0.0013(9)
C9 0.0314(11) 0.0261(11) 0.0383(12) -0.0040(9) 0.0128(9) -0.0023(9)
C11 0.0385(13) 0.0280(12) 0.0691(17) -0.0077(11) 0.0280(12) -0.0031(10)
C8 0.0328(12) 0.0312(11) 0.0329(12) -0.0031(9) 0.0127(9) -0.0028(9)
C12 0.0395(13) 0.0330(12) 0.0465(14) -0.0056(10) 0.0187(11) -0.0055(10)
C2 0.0359(12) 0.0368(13) 0.0416(13) 0.0018(10) 0.0174(10) 0.0029(10)
C13 0.033(4) 0.015(3) 0.053(5) 0.004(3) 0.024(3) 0.007(2)
C14 0.023(4) 0.049(4) 0.059(6) -0.017(4) 0.014(4) -0.009(3)
C15 0.043(4) 0.058(4) 0.056(4) 0.016(3) 0.029(3) 0.012(3)
C16 0.056(5) 0.127(8) 0.026(5) 0.002(6) 0.025(5) 0.027(4)
C17 0.061(4) 0.056(4) 0.058(4) -0.014(3) 0.030(3) 0.001(3)
C13B 0.033(4) 0.063(4) 0.064(5) 0.037(3) 0.023(3) 0.023(3)
C14B 0.052(4) 0.073(4) 0.058(4) -0.002(3) 0.026(3) 0.015(3)
C15B 0.038(3) 0.062(4) 0.075(4) -0.004(3) 0.024(3) 0.006(2)
C16B 0.057(4) 0.083(5) 0.040(5) 0.004(4) 0.034(4) 0.008(3)
C17B 0.065(5) 0.047(4) 0.066(5) -0.007(4) 0.014(4) 0.009(4)

loop_
_atom_type_symbol
_atom_type_description
_atom_type_scat_dispersion_real
_atom_type_scat_dispersion_imag
_atom_type_scat_source
C C 0.0033 0.0016 'International Tables Vol C Tables 4.2.6.8 and 6.1.1.4'
H H 0.0000 0.0000 'International Tables Vol C Tables 4.2.6.8 and 6.1.1.4'
N N 0.0061 0.0033 'International Tables Vol C Tables 4.2.6.8 and 6.1.1.4'
S S 0.1246 0.1234 'International Tables Vol C Tables 4.2.6.8 and 6.1.1.4'
O O 0.0106 0.0060 'International Tables Vol C Tables 4.2.6.8 and 6.1.1.4'

loop_
_geom_angle_atom_site_label_1
_geom_angle_atom_site_label_2
_geom_angle_atom_site_label_3
_geom_angle
_geom_angle_site_symmetry_1
_geom_angle_site_symmetry_3
C11 N1 C12 111.56(18) . .
C11 N1 C13 130.5(3) . .
C12 N1 C13 116.0(3) . .
C11 N1 C13B 118.3(3) . .
C12 N1 C13B 129.7(3) . .
C13 N1 C13B 22.8(2) . .
C1 S1 C4 92.50(10) . .
C7 C6 C5 122.34(19) . .
C7 C6 H6 118.8 . .
C5 C6 H6 118.8 . .
C6 C5 C10 119.19(19) . .
C6 C5 C4 120.70(18) . .
C10 C5 C4 120.11(19) . .
C3 C4 C5 128.90(19) . .
C3 C4 S1 110.06(16) . .
C5 C4 S1 121.01(16) . .
C4 C3 C2 113.7(2) . .
C4 C3 H3 123.2 . .
C2 C3 H3 123.2 . .
C2 C1 C1 129.4(3) . 5_576
C2 C1 S1 110.34(16) . .
C1 C1 S1 120.2(2) 5_576 .
C9 C10 C5 117.85(19) . .
C9 C10 H10 121.1 . .
C5 C10 H10 121.1 . .
C8 C7 C6 117.4(2) . .
C8 C7 H7 121.3 . .
C6 C7 H7 121.3 . .
C10 C9 C8 122.09(19) . .
C10 C9 C11 130.0(2) . .
C8 C9 C11 107.94(18) . .
O2 C11 N1 125.0(2) . .
O2 C11 C9 128.7(2) . .
N1 C11 C9 106.23(19) . .
C7 C8 C9 121.15(19) . .
C7 C8 C12 130.3(2) . .
C9 C8 C12 108.50(19) . .
O1 C12 N1 125.0(2) . .
O1 C12 C8 129.2(2) . .
N1 C12 C8 105.74(19) . .
C1 C2 C3 113.4(2) . .
C1 C2 H2 123.3 . .
C3 C2 H2 123.3 . .
N1 C13 C15 103.4(4) . .
N1 C13 C14 114.3(5) . .
C15 C13 C14 112.0(6) . .
N1 C13 H13 109.0 . .
C15 C13 H13 109.0 . .
C14 C13 H13 109.0 . .
C17 C14 C13 112.0(5) . .
C17 C14 H14A 109.2 . .
C13 C14 H14A 109.2 . .
C17 C14 H14B 109.2 . .
C13 C14 H14B 109.2 . .
H14A C14 H14B 107.9 . .
C13 C15 C16 112.8(6) . .
C13 C15 H15A 109.0 . .
C16 C15 H15A 109.0 . .
C13 C15 H15B 109.0 . .
C16 C15 H15B 109.0 . .
H15A C15 H15B 107.8 . .
C15B C13B C14B 114.4(6) . .
C15B C13B N1 112.4(5) . .
C14B C13B N1 104.4(4) . .
C15B C13B H13B 108.5 . .
C14B C13B H13B 108.5 . .
N1 C13B H13B 108.5 . .
C17B C14B C13B 113.5(5) . .
C17B C14B H14C 108.9 . .
C13B C14B H14C 108.9 . .
C17B C14B H14D 108.9 . .
C13B C14B H14D 108.9 . .
H14C C14B H14D 107.7 . .
C16B C15B C13B 111.0(5) . .
C16B C15B H15C 109.4 . .
C13B C15B H15C 109.4 . .
C16B C15B H15D 109.4 . .
C13B C15B H15D 109.4 . .
H15C C15B H15D 108.0 . .
C15B C16B H16D 109.5 . .
C15B C16B H16E 109.5 . .
H16D C16B H16E 109.5 . .
C15B C16B H16F 109.5 . .
H16D C16B H16F 109.5 . .
H16E C16B H16F 109.5 . .
C14B C17B H17D 109.5 . .
C14B C17B H17E 109.5 . .
H17D C17B H17E 109.5 . .
C14B C17B H17F 109.5 . .
H17D C17B H17F 109.5 . .
H17E C17B H17F 109.5 . .

loop_
_geom_bond_atom_site_label_1
_geom_bond_atom_site_label_2
_geom_bond_distance
_geom_bond_site_symmetry_2
O1 C12 1.209(3) .
O2 C11 1.219(3) .
N1 C11 1.395(3) .
N1 C12 1.406(3) .
N1 C13 1.455(7) .
N1 C13B 1.558(7) .
S1 C1 1.729(2) .
S1 C4 1.734(2) .
C6 C7 1.392(3) .
C6 C5 1.401(3) .
C6 H6 0.9500 .
C5 C10 1.410(3) .
C5 C4 1.463(3) .
C4 C3 1.366(3) .
C3 C2 1.410(3) .
C3 H3 0.9500 .
C1 C2 1.366(3) .
C1 C1 1.452(4) 5_576
C10 C9 1.379(3) .
C10 H10 0.9500 .
C7 C8 1.379(3) .
C7 H7 0.9500 .
C9 C8 1.388(3) .
C9 C11 1.484(3) .
C8 C12 1.481(3) .
C2 H2 0.9500 .
C13 C15 1.494(7) .
C13 C14 1.557(7) .
C13 H13 1.0000 .
C14 C17 1.516(7) .
C14 H14A 0.9900 .
C14 H14B 0.9900 .
C15 C16 1.531(8) .
C15 H15A 0.9900 .
C15 H15B 0.9900 .
C16 H16A 0.9800 .
C16 H16B 0.9800 .
C16 H16C 0.9800 .
C17 H17A 0.9800 .
C17 H17B 0.9800 .
C17 H17C 0.9800 .
C13B C15B 1.517(7) .
C13B C14B 1.544(6) .
C13B H13B 1.0000 .
C14B C17B 1.490(7) .
C14B H14C 0.9900 .
C14B H14D 0.9900 .
C15B C16B 1.510(6) .
C15B H15C 0.9900 .
C15B H15D 0.9900 .
C16B H16D 0.9800 .
C16B H16E 0.9800 .
C16B H16F 0.9800 .
C17B H17D 0.9800 .
C17B H17E 0.9800 .
C17B H17F 0.9800 .
